data_7117453
loop_
_publ_author_name
'Shen, W.'
'El Sayed Moussa, M.'
'Yao, Y.'
'Lescop, C.'

_publ_section_title
;
 Supramolecular metallacycles with a 'pseudo double-paracyclophane'
 structure based on flexible \p-conjugated linkers.
;
_journal_issue 58
_journal_name_full 'Chemical communications (Cambridge, England)'
_journal_page_first 11560
_journal_page_last 11563
_journal_paper_doi 10.1039/c5cc03778f
_journal_volume 51
_journal_year 2015
_chemical_formula_moiety 'C146 H128 B4 Cl12 Cu4 F16 N12 P4'
_chemical_formula_sum 'C146 H128 B4 Cl12 Cu4 F16 N12 P4'
_chemical_formula_weight 3201.28
_chemical_name_systematic
;
?
;
_space_group_IT_number 2
_symmetry_cell_setting triclinic
_symmetry_space_group_name_Hall '-P 1'
_symmetry_space_group_name_H-M 'P -1'
_atom_sites_solution_hydrogens geom
_atom_sites_solution_primary direct
_atom_sites_solution_secondary difmap
_audit_creation_method SHELXL-97
_audit_update_record
;
2012-08-31 deposited with the CCDC.
2015-06-02 downloaded from the CCDC.
;
_cell_angle_alpha 101.562(4)
_cell_angle_beta 105.589(4)
_cell_angle_gamma 101.967(4)
_cell_formula_units_Z 1
_cell_length_a 13.887(2)
_cell_length_b 15.375(2)
_cell_length_c 18.799(2)
_cell_measurement_temperature 100(2)
_cell_measurement_theta_max 26.46
_cell_measurement_theta_min 1.17
_cell_volume 3639.7(8)
_computing_structure_refinement 'SHELXL-97 (Sheldrick, 1997)'
_computing_structure_solution 'SHELXS-97 (Sheldrick, 1990)'
_diffrn_ambient_temperature 100(2)
_diffrn_measured_fraction_theta_full 0.970
_diffrn_measured_fraction_theta_max 0.970
_diffrn_measurement_device_type ccd
_diffrn_measurement_method none
_diffrn_radiation_monochromator graphite
_diffrn_radiation_source 'fine-focus sealed tube'
_diffrn_radiation_type MoK\a
_diffrn_radiation_wavelength 0.71069
_diffrn_reflns_av_R_equivalents 0.0578
_diffrn_reflns_av_sigmaI/netI 0.0938
_diffrn_reflns_limit_h_max 17
_diffrn_reflns_limit_h_min -17
_diffrn_reflns_limit_k_max 19
_diffrn_reflns_limit_k_min -18
_diffrn_reflns_limit_l_max 23
_diffrn_reflns_limit_l_min -23
_diffrn_reflns_number 36995
_diffrn_reflns_theta_full 26.46
_diffrn_reflns_theta_max 26.46
_diffrn_reflns_theta_min 1.17
_diffrn_standards_decay_% none
_exptl_absorpt_coefficient_mu 0.916
_exptl_absorpt_correction_type none
_exptl_crystal_colour red
_exptl_crystal_density_diffrn 1.461
_exptl_crystal_density_method 'not measured'
_exptl_crystal_description block
_exptl_crystal_F_000 1632
_exptl_crystal_size_max 0.3
_exptl_crystal_size_mid 0.15
_exptl_crystal_size_min 0.08
_refine_diff_density_max 1.794
_refine_diff_density_min -1.337
_refine_diff_density_rms 0.191
_refine_ls_extinction_coef 0.0093(7)
_refine_ls_extinction_expression Fc^*^=kFc[1+0.001xFc^2^\l^3^/sin(2\q)]^-1/4^
_refine_ls_extinction_method SHELXL
_refine_ls_goodness_of_fit_ref 1.122
_refine_ls_hydrogen_treatment constr
_refine_ls_matrix_type full
_refine_ls_number_parameters 893
_refine_ls_number_reflns 14600
_refine_ls_number_restraints 0
_refine_ls_restrained_S_all 1.122
_refine_ls_R_factor_all 0.1133
_refine_ls_R_factor_gt 0.0672
_refine_ls_shift/su_max 0.001
_refine_ls_shift/su_mean 0.000
_refine_ls_structure_factor_coef Fsqd
_refine_ls_weighting_details 'calc w=1/[\s^2^(Fo^2^)+(0.0998P)^2^+3.4269P] where P=(Fo^2^+2Fc^2^)/3'
_refine_ls_weighting_scheme calc
_refine_ls_wR_factor_gt 0.1683
_refine_ls_wR_factor_ref 0.1992
_reflns_number_gt 9708
_reflns_number_total 14600
_reflns_threshold_expression >2sigma(I)
_cod_data_source_file c5cc03778f2.cif
_cod_data_source_block yy22benztrpl_0m
_cod_original_sg_symbol_H-M P-1
_cod_database_code 7117453

loop_
_symmetry_equiv_pos_as_xyz
'x, y, z'
'-x, -y, -z'

loop_
_atom_site_label
_atom_site_type_symbol
_atom_site_fract_x
_atom_site_fract_y
_atom_site_fract_z
_atom_site_U_iso_or_equiv
_atom_site_adp_type
_atom_site_occupancy
_atom_site_symmetry_multiplicity
_atom_site_calc_flag
_atom_site_refinement_flags
Cu1 Cu 0.84474(4) 0.25131(4) 0.31052(3) 0.01526(17) Uani 1 1 d .
Cu2 Cu 0.81152(4) 0.07446(4) 0.25871(3) 0.01461(17) Uani 1 1 d .
P1 P 0.90000(9) 0.16289(8) 0.38910(7) 0.0126(3) Uani 1 1 d .
P2 P 0.63953(10) 0.04203(8) 0.23989(7) 0.0151(3) Uani 1 1 d .
N1 N 0.8540(3) 0.3431(3) 0.4103(2) 0.0175(9) Uani 1 1 d .
N2 N 0.8821(3) -0.0206(3) 0.2943(2) 0.0171(9) Uani 1 1 d .
N3 N 0.7219(3) 0.2624(3) 0.2290(2) 0.0170(9) Uani 1 1 d .
N4 N 0.6433(4) -0.1375(3) 0.2906(3) 0.0335(11) Uani 1 1 d .
C1 C 0.8620(3) 0.2183(3) 0.4675(3) 0.0133(10) Uani 1 1 d .
C2 C 0.8326(4) 0.1585(3) 0.5069(3) 0.0153(10) Uani 1 1 d .
C3 C 0.7950(4) 0.1817(3) 0.5758(3) 0.0202(11) Uani 1 1 d .
H3A H 0.8548 0.2135 0.6212 0.024 Uiso 1 1 calc R
H3B H 0.7522 0.2236 0.5675 0.024 Uiso 1 1 calc R
C4 C 0.7325(4) 0.0971(3) 0.5903(3) 0.0267(12) Uani 1 1 d .
H4A H 0.6644 0.0742 0.5514 0.032 Uiso 1 1 calc R
H4B H 0.7229 0.1144 0.6399 0.032 Uiso 1 1 calc R
C5 C 0.7872(4) 0.0208(4) 0.5886(3) 0.0253(12) Uani 1 1 d .
H5A H 0.7481 -0.0302 0.6015 0.030 Uiso 1 1 calc R
H5B H 0.8559 0.0441 0.6267 0.030 Uiso 1 1 calc R
C6 C 0.7973(4) -0.0139(3) 0.5094(3) 0.0246(12) Uani 1 1 d .
H6A H 0.8436 -0.0533 0.5131 0.029 Uiso 1 1 calc R
H6B H 0.7296 -0.0512 0.4741 0.029 Uiso 1 1 calc R
C7 C 0.8387(4) 0.0636(3) 0.4764(3) 0.0147(10) Uani 1 1 d .
C8 C 0.8747(3) 0.0543(3) 0.4157(3) 0.0138(10) Uani 1 1 d .
C9 C 0.8914(4) -0.0259(3) 0.3673(3) 0.0170(10) Uani 1 1 d .
C10 C 0.9190(4) -0.0991(3) 0.3916(3) 0.0188(11) Uani 1 1 d .
H10 H 0.9261 -0.1016 0.4418 0.023 Uiso 1 1 calc R
C11 C 0.9358(4) -0.1682(3) 0.3413(3) 0.0210(11) Uani 1 1 d .
H11 H 0.9519 -0.2188 0.3567 0.025 Uiso 1 1 calc R
C12 C 0.9287(4) -0.1619(3) 0.2673(3) 0.0214(11) Uani 1 1 d .
H12 H 0.9414 -0.2072 0.2330 0.026 Uiso 1 1 calc R
C13 C 0.9023(4) -0.0868(3) 0.2463(3) 0.0214(11) Uani 1 1 d .
H13 H 0.8984 -0.0817 0.1972 0.026 Uiso 1 1 calc R
C14 C 0.8635(4) 0.3160(3) 0.4765(3) 0.0155(10) Uani 1 1 d .
C15 C 0.8766(4) 0.3785(3) 0.5453(3) 0.0238(12) Uani 1 1 d .
H15 H 0.8848 0.3596 0.5900 0.029 Uiso 1 1 calc R
C16 C 0.8775(5) 0.4690(4) 0.5469(3) 0.0336(14) Uani 1 1 d .
H16 H 0.8864 0.5115 0.5925 0.040 Uiso 1 1 calc R
C17 C 0.8647(5) 0.4954(4) 0.4788(3) 0.0365(15) Uani 1 1 d .
H17 H 0.8630 0.5554 0.4782 0.044 Uiso 1 1 calc R
C18 C 0.8548(4) 0.4319(3) 0.4128(3) 0.0242(12) Uani 1 1 d .
H18 H 0.8483 0.4505 0.3680 0.029 Uiso 1 1 calc R
C19 C 1.0418(3) 0.2035(3) 0.4224(3) 0.0133(10) Uani 1 1 d .
C20 C 1.0966(4) 0.1818(3) 0.3711(3) 0.0173(10) Uani 1 1 d .
H20 H 1.0605 0.1482 0.3204 0.021 Uiso 1 1 calc R
C21 C 1.2044(4) 0.2106(3) 0.3965(3) 0.0232(12) Uani 1 1 d .
H21 H 1.2404 0.1958 0.3627 0.028 Uiso 1 1 calc R
C22 C 1.2592(4) 0.2612(3) 0.4718(3) 0.0221(11) Uani 1 1 d .
H22 H 1.3315 0.2807 0.4884 0.026 Uiso 1 1 calc R
C23 C 1.2050(4) 0.2826(3) 0.5222(3) 0.0209(11) Uani 1 1 d .
H23 H 1.2414 0.3160 0.5729 0.025 Uiso 1 1 calc R
C24 C 1.0976(4) 0.2548(3) 0.4975(3) 0.0172(10) Uani 1 1 d .
H24 H 1.0622 0.2705 0.5315 0.021 Uiso 1 1 calc R
C31 C 0.6059(4) 0.1490(3) 0.2639(3) 0.0152(10) Uani 1 1 d .
C32 C 0.5682(4) 0.1527(3) 0.3231(3) 0.0190(11) Uani 1 1 d .
C33 C 0.5512(4) 0.2388(4) 0.3682(3) 0.0285(12) Uani 1 1 d .
H33A H 0.5252 0.2736 0.3332 0.034 Uiso 1 1 calc R
H33B H 0.6173 0.2777 0.4048 0.034 Uiso 1 1 calc R
C34 C 0.4743(5) 0.2154(4) 0.4109(3) 0.0350(14) Uani 1 1 d .
H34A H 0.4725 0.2717 0.4441 0.042 Uiso 1 1 calc R
H34B H 0.4051 0.1862 0.3742 0.042 Uiso 1 1 calc R
C35 C 0.5056(5) 0.1510(4) 0.4584(3) 0.0342(14) Uani 1 1 d .
H35A H 0.4603 0.1419 0.4891 0.041 Uiso 1 1 calc R
H35B H 0.5763 0.1789 0.4931 0.041 Uiso 1 1 calc R
C36 C 0.4991(4) 0.0571(4) 0.4075(3) 0.0255(12) Uani 1 1 d .
H36A H 0.5313 0.0220 0.4396 0.031 Uiso 1 1 calc R
H36B H 0.4265 0.0229 0.3821 0.031 Uiso 1 1 calc R
C37 C 0.5519(4) 0.0659(3) 0.3472(3) 0.0191(10) Uani 1 1 d .
C38 C 0.5814(4) -0.0020(3) 0.3062(3) 0.0176(10) Uani 1 1 d .
C39 C 0.5722(4) -0.0976(3) 0.3107(3) 0.0197(11) Uani 1 1 d .
C40 C 0.4926(4) -0.1442(4) 0.3317(3) 0.0243(12) Uani 1 1 d .
H40 H 0.4448 -0.1153 0.3447 0.029 Uiso 1 1 calc R
C41 C 0.4861(5) -0.2333(4) 0.3327(3) 0.0422(16) Uani 1 1 d .
H41 H 0.4323 -0.2659 0.3460 0.051 Uiso 1 1 calc R
C42 C 0.5576(6) -0.2767(4) 0.3144(3) 0.0414(16) Uani 1 1 d .
H42 H 0.5533 -0.3374 0.3160 0.050 Uiso 1 1 calc R
C43 C 0.6348(5) -0.2274(4) 0.2940(3) 0.0373(15) Uani 1 1 d .
H43 H 0.6835 -0.2557 0.2819 0.045 Uiso 1 1 calc R
C44 C 0.6228(4) 0.2227(3) 0.2248(3) 0.0186(11) Uani 1 1 d .
C45 C 0.5389(4) 0.2490(3) 0.1846(3) 0.0227(11) Uani 1 1 d .
H45 H 0.4717 0.2215 0.1829 0.027 Uiso 1 1 calc R
C46 C 0.5569(4) 0.3175(4) 0.1469(3) 0.0296(13) Uani 1 1 d .
H46 H 0.5019 0.3364 0.1201 0.036 Uiso 1 1 calc R
C47 C 0.6572(4) 0.3566(3) 0.1499(3) 0.0277(12) Uani 1 1 d .
H47 H 0.6711 0.4019 0.1250 0.033 Uiso 1 1 calc R
C48 C 0.7370(4) 0.3267(3) 0.1910(3) 0.0236(11) Uani 1 1 d .
H48 H 0.8045 0.3526 0.1924 0.028 Uiso 1 1 calc R
C49 C 0.5487(4) -0.0224(3) 0.1445(3) 0.0188(10) Uani 1 1 d .
C50 C 0.5858(4) -0.0680(3) 0.0900(3) 0.0250(12) Uani 1 1 d .
H50 H 0.6555 -0.0672 0.1027 0.030 Uiso 1 1 calc R
C51 C 0.5177(5) -0.1144(4) 0.0168(3) 0.0325(14) Uani 1 1 d .
H51 H 0.5425 -0.1441 -0.0198 0.039 Uiso 1 1 calc R
C52 C 0.4146(5) -0.1170(4) -0.0025(3) 0.0313(13) Uani 1 1 d .
H52 H 0.3693 -0.1489 -0.0516 0.038 Uiso 1 1 calc R
C53 C 0.3781(5) -0.0712(4) 0.0525(3) 0.0322(13) Uani 1 1 d .
H53 H 0.3083 -0.0724 0.0396 0.039 Uiso 1 1 calc R
C54 C 0.4441(4) -0.0242(4) 0.1255(3) 0.0249(12) Uani 1 1 d .
H54 H 0.4191 0.0059 0.1617 0.030 Uiso 1 1 calc R
N100 N 0.9674(3) 0.3058(3) 0.2770(2) 0.0197(9) Uani 1 1 d .
N200 N 0.8550(3) 0.0917(3) 0.1689(2) 0.0209(9) Uani 1 1 d .
C100 C 1.0365(4) 0.3358(3) 0.2589(3) 0.0186(11) Uani 1 1 d .
C101 C 1.1252(4) 0.3735(3) 0.2363(3) 0.0208(11) Uani 1 1 d .
C102 C 1.1868(4) 0.3172(4) 0.2181(3) 0.0253(12) Uani 1 1 d .
H102 H 1.1720 0.2566 0.2213 0.030 Uiso 1 1 calc R
C103 C 1.1463(4) 0.4648(4) 0.2322(3) 0.0268(12) Uani 1 1 d .
H103 H 1.1050 0.5019 0.2448 0.032 Uiso 1 1 calc R
C104 C 1.2702(4) 0.3524(4) 0.1952(3) 0.0269(12) Uani 1 1 d .
H104 H 1.3114 0.3150 0.1828 0.032 Uiso 1 1 calc R
C105 C 1.2292(4) 0.4992(4) 0.2092(3) 0.0267(12) Uani 1 1 d .
H105 H 1.2434 0.5598 0.2058 0.032 Uiso 1 1 calc R
C106 C 1.2929(4) 0.4438(4) 0.1906(3) 0.0256(12) Uani 1 1 d .
C107 C 1.3802(4) 0.4807(4) 0.1673(3) 0.0285(13) Uani 1 1 d .
C108 C 1.4531(4) 0.5138(4) 0.1485(3) 0.0259(12) Uani 1 1 d .
C109 C 1.5387(4) 0.5544(4) 0.1235(3) 0.0250(12) Uani 1 1 d .
H10A H 1.5496 0.5065 0.0867 0.030 Uiso 1 1 calc R
H10B H 1.6019 0.5790 0.1673 0.030 Uiso 1 1 calc R
C110 C 1.5177(4) 0.6314(4) 0.0868(3) 0.0271(12) Uani 1 1 d .
H11A H 1.5151 0.6825 0.1254 0.033 Uiso 1 1 calc R
H11B H 1.4502 0.6088 0.0471 0.033 Uiso 1 1 calc R
C111 C 1.6007(4) 0.6668(4) 0.0515(3) 0.0264(12) Uani 1 1 d .
H11C H 1.5782 0.7089 0.0229 0.032 Uiso 1 1 calc R
H11D H 1.6069 0.6149 0.0157 0.032 Uiso 1 1 calc R
C112 C 1.7086(4) 0.7169(4) 0.1121(3) 0.0285(12) Uani 1 1 d .
H11E H 1.7029 0.7684 0.1485 0.034 Uiso 1 1 calc R
H11F H 1.7326 0.6747 0.1400 0.034 Uiso 1 1 calc R
C113 C 1.7845(4) 0.7509(4) 0.0757(3) 0.0282(12) Uani 1 1 d .
C114 C 1.8462(4) 0.7775(4) 0.0454(3) 0.0290(13) Uani 1 1 d .
C115 C 1.9165(4) 0.8093(4) 0.0057(3) 0.0275(12) Uani 1 1 d .
C116 C 1.8981(4) 0.8739(4) -0.0350(3) 0.0293(13) Uani 1 1 d .
H116 H 1.8423 0.8984 -0.0347 0.035 Uiso 1 1 calc R
C117 C 0.9984(5) 0.2258(4) -0.0055(3) 0.0367(15) Uani 1 1 d .
H117 H 0.9849 0.2677 -0.0337 0.044 Uiso 1 1 calc R
C118 C 1.9625(4) 0.9019(4) -0.0757(3) 0.0283(12) Uani 1 1 d .
H118 H 1.9502 0.9454 -0.1023 0.034 Uiso 1 1 calc R
C119 C 0.9339(5) 0.1996(4) 0.0355(3) 0.0346(14) Uani 1 1 d .
H119 H 0.8781 0.2240 0.0358 0.042 Uiso 1 1 calc R
C120 C 0.9547(4) 0.1348(3) 0.0768(3) 0.0220(11) Uani 1 1 d .
C121 C 0.8960(4) 0.1100(3) 0.1263(3) 0.0210(11) Uani 1 1 d .
B1 B 0.2449(6) 0.0579(5) 0.2085(4) 0.0361(16) Uani 1 1 d .
B2 B 0.0937(5) 0.4167(4) 0.7247(3) 0.0219(13) Uani 1 1 d .
F1 F 0.3037(3) 0.0185(3) 0.2578(2) 0.0461(9) Uani 1 1 d .
F2 F 0.1612(3) 0.0736(3) 0.2314(2) 0.0586(11) Uani 1 1 d .
F3 F 0.3061(3) 0.1427(3) 0.2091(3) 0.0635(12) Uani 1 1 d .
F4 F 0.2083(3) 0.0000(2) 0.13429(18) 0.0400(8) Uani 1 1 d .
F11 F 0.0087(2) 0.35036(19) 0.72522(18) 0.0328(8) Uani 1 1 d .
F12 F 0.1169(3) 0.3891(2) 0.65733(18) 0.0366(8) Uani 1 1 d .
F13 F 0.1792(3) 0.4282(3) 0.78776(19) 0.0446(9) Uani 1 1 d .
F14 F 0.0673(3) 0.49985(19) 0.72721(18) 0.0332(8) Uani 1 1 d .
C900 C 0.4007(15) 0.4908(15) 0.3997(6) 0.244(13) Uani 1 1 d .
H90A H 0.3456 0.4557 0.3523 0.292 Uiso 1 1 calc R
H90B H 0.3934 0.4577 0.4377 0.292 Uiso 1 1 calc R
C901 C 0.0971(6) 0.4634(5) 0.9329(4) 0.0535(18) Uani 1 1 d .
H90C H 0.0478 0.4237 0.9489 0.064 Uiso 1 1 calc R
H90D H 0.0949 0.4306 0.8824 0.064 Uiso 1 1 calc R
C902 C 0.2459(5) 0.8043(4) 0.1719(4) 0.0423(16) Uani 1 1 d .
H90E H 0.2152 0.8400 0.1398 0.051 Uiso 1 1 calc R
H90F H 0.3036 0.8466 0.2148 0.051 Uiso 1 1 calc R
Cl1 Cl 0.5236(5) 0.4832(3) 0.3834(2) 0.195(2) Uani 1 1 d .
Cl2 Cl 0.3768(3) 0.5805(3) 0.4247(2) 0.1411(13) Uani 1 1 d .
Cl3 Cl 0.22050(17) 0.48654(14) 0.99671(12) 0.0707(6) Uani 1 1 d .
Cl4 Cl 0.0603(2) 0.56573(19) 0.92749(12) 0.0871(8) Uani 1 1 d .
Cl5 Cl 0.15144(13) 0.74672(11) 0.20711(9) 0.0456(4) Uani 1 1 d .
Cl6 Cl 0.2917(2) 0.72610(14) 0.11921(15) 0.0862(8) Uani 1 1 d .

loop_
_atom_site_aniso_label
_atom_site_aniso_U_11
_atom_site_aniso_U_22
_atom_site_aniso_U_33
_atom_site_aniso_U_23
_atom_site_aniso_U_13
_atom_site_aniso_U_12
Cu1 0.0205(3) 0.0101(3) 0.0178(3) 0.0072(2) 0.0074(3) 0.0050(2)
Cu2 0.0212(3) 0.0103(3) 0.0172(3) 0.0071(2) 0.0103(3) 0.0059(2)
P1 0.0184(7) 0.0072(6) 0.0153(6) 0.0057(5) 0.0076(5) 0.0046(5)
P2 0.0202(7) 0.0109(6) 0.0170(7) 0.0058(5) 0.0091(5) 0.0040(5)
N1 0.024(2) 0.010(2) 0.024(2) 0.0074(18) 0.0119(19) 0.0086(18)
N2 0.024(2) 0.011(2) 0.020(2) 0.0069(17) 0.0113(18) 0.0063(18)
N3 0.022(2) 0.010(2) 0.018(2) 0.0044(17) 0.0058(18) 0.0032(18)
N4 0.039(3) 0.032(3) 0.032(3) 0.012(2) 0.011(2) 0.013(2)
C1 0.015(2) 0.011(2) 0.013(2) 0.0008(19) 0.0043(19) 0.0027(19)
C2 0.014(2) 0.014(2) 0.017(3) 0.004(2) 0.006(2) 0.003(2)
C3 0.024(3) 0.019(3) 0.024(3) 0.010(2) 0.013(2) 0.008(2)
C4 0.032(3) 0.021(3) 0.029(3) 0.006(2) 0.019(3) 0.001(2)
C5 0.031(3) 0.023(3) 0.026(3) 0.014(2) 0.015(2) 0.001(2)
C6 0.038(3) 0.016(3) 0.029(3) 0.013(2) 0.019(3) 0.009(2)
C7 0.016(3) 0.009(2) 0.017(3) 0.004(2) 0.004(2) 0.001(2)
C8 0.014(2) 0.011(2) 0.016(2) 0.007(2) 0.003(2) 0.0024(19)
C9 0.019(3) 0.010(2) 0.025(3) 0.008(2) 0.011(2) 0.003(2)
C10 0.021(3) 0.016(3) 0.022(3) 0.009(2) 0.007(2) 0.005(2)
C11 0.028(3) 0.011(2) 0.027(3) 0.007(2) 0.010(2) 0.009(2)
C12 0.030(3) 0.012(2) 0.025(3) 0.004(2) 0.011(2) 0.009(2)
C13 0.025(3) 0.018(3) 0.026(3) 0.009(2) 0.012(2) 0.008(2)
C14 0.019(3) 0.010(2) 0.021(3) 0.006(2) 0.010(2) 0.005(2)
C15 0.031(3) 0.016(3) 0.030(3) 0.009(2) 0.015(2) 0.008(2)
C16 0.055(4) 0.017(3) 0.034(3) 0.003(3) 0.022(3) 0.015(3)
C17 0.062(4) 0.016(3) 0.043(4) 0.014(3) 0.025(3) 0.019(3)
C18 0.038(3) 0.013(3) 0.027(3) 0.010(2) 0.012(3) 0.011(2)
C19 0.014(2) 0.008(2) 0.021(3) 0.009(2) 0.006(2) 0.0018(19)
C20 0.021(3) 0.015(2) 0.017(3) 0.007(2) 0.007(2) 0.006(2)
C21 0.023(3) 0.023(3) 0.032(3) 0.012(2) 0.017(2) 0.009(2)
C22 0.015(3) 0.020(3) 0.031(3) 0.011(2) 0.007(2) 0.003(2)
C23 0.024(3) 0.013(2) 0.023(3) 0.005(2) 0.004(2) 0.004(2)
C24 0.025(3) 0.010(2) 0.020(3) 0.007(2) 0.009(2) 0.007(2)
C31 0.014(2) 0.012(2) 0.018(3) 0.004(2) 0.004(2) 0.001(2)
C32 0.018(3) 0.021(3) 0.018(3) 0.003(2) 0.005(2) 0.008(2)
C33 0.032(3) 0.025(3) 0.030(3) 0.002(2) 0.013(3) 0.013(3)
C34 0.036(4) 0.036(3) 0.036(3) 0.001(3) 0.022(3) 0.012(3)
C35 0.038(4) 0.045(4) 0.024(3) 0.006(3) 0.020(3) 0.012(3)
C36 0.022(3) 0.033(3) 0.023(3) 0.010(2) 0.012(2) 0.003(2)
C37 0.013(3) 0.024(3) 0.018(3) 0.005(2) 0.005(2) 0.001(2)
C38 0.013(2) 0.019(3) 0.019(3) 0.007(2) 0.005(2) -0.001(2)
C39 0.023(3) 0.018(3) 0.015(3) 0.006(2) 0.006(2) 0.000(2)
C40 0.027(3) 0.021(3) 0.026(3) 0.010(2) 0.013(2) -0.002(2)
C41 0.050(4) 0.037(4) 0.034(4) 0.016(3) 0.019(3) -0.012(3)
C42 0.071(5) 0.017(3) 0.027(3) 0.010(3) 0.004(3) 0.005(3)
C43 0.047(4) 0.039(4) 0.031(3) 0.010(3) 0.013(3) 0.022(3)
C44 0.026(3) 0.011(2) 0.017(3) 0.002(2) 0.005(2) 0.006(2)
C45 0.024(3) 0.017(3) 0.026(3) 0.005(2) 0.006(2) 0.006(2)
C46 0.038(3) 0.019(3) 0.027(3) 0.006(2) -0.002(3) 0.014(3)
C47 0.039(3) 0.015(3) 0.027(3) 0.013(2) 0.004(3) 0.005(2)
C48 0.027(3) 0.016(3) 0.023(3) 0.007(2) 0.004(2) 0.001(2)
C49 0.025(3) 0.011(2) 0.020(3) 0.008(2) 0.008(2) 0.000(2)
C50 0.033(3) 0.017(3) 0.026(3) 0.009(2) 0.010(3) 0.009(2)
C51 0.058(4) 0.017(3) 0.019(3) 0.002(2) 0.010(3) 0.009(3)
C52 0.045(4) 0.018(3) 0.020(3) 0.005(2) 0.002(3) -0.002(3)
C53 0.030(3) 0.032(3) 0.031(3) 0.010(3) 0.007(3) 0.002(3)
C54 0.030(3) 0.021(3) 0.020(3) 0.004(2) 0.009(2) 0.000(2)
N100 0.028(2) 0.013(2) 0.025(2) 0.0101(19) 0.012(2) 0.0079(19)
N200 0.027(2) 0.016(2) 0.024(2) 0.0067(19) 0.011(2) 0.0074(19)
C100 0.028(3) 0.011(2) 0.017(3) 0.003(2) 0.008(2) 0.005(2)
C101 0.023(3) 0.014(3) 0.025(3) 0.007(2) 0.011(2) -0.001(2)
C102 0.028(3) 0.017(3) 0.033(3) 0.009(2) 0.013(3) 0.004(2)
C103 0.031(3) 0.020(3) 0.033(3) 0.008(2) 0.017(3) 0.007(2)
C104 0.031(3) 0.018(3) 0.037(3) 0.009(2) 0.019(3) 0.007(2)
C105 0.032(3) 0.014(3) 0.035(3) 0.010(2) 0.014(3) 0.001(2)
C106 0.026(3) 0.026(3) 0.026(3) 0.009(2) 0.012(2) 0.003(2)
C107 0.031(3) 0.023(3) 0.036(3) 0.011(3) 0.016(3) 0.008(3)
C108 0.028(3) 0.021(3) 0.030(3) 0.007(2) 0.012(3) 0.005(2)
C109 0.020(3) 0.020(3) 0.037(3) 0.010(2) 0.014(2) 0.001(2)
C110 0.026(3) 0.024(3) 0.033(3) 0.013(3) 0.011(3) 0.006(2)
C111 0.028(3) 0.026(3) 0.028(3) 0.012(2) 0.010(2) 0.005(2)
C112 0.032(3) 0.026(3) 0.031(3) 0.012(3) 0.017(3) 0.002(3)
C113 0.029(3) 0.026(3) 0.026(3) 0.006(3) 0.010(3) -0.001(2)
C114 0.035(3) 0.025(3) 0.027(3) 0.008(3) 0.014(3) 0.000(3)
C115 0.031(3) 0.023(3) 0.027(3) 0.007(2) 0.014(3) -0.001(2)
C116 0.034(3) 0.029(3) 0.030(3) 0.009(3) 0.018(3) 0.009(3)
C117 0.042(4) 0.042(4) 0.046(4) 0.033(3) 0.027(3) 0.015(3)
C118 0.035(3) 0.025(3) 0.032(3) 0.013(3) 0.018(3) 0.009(3)
C119 0.034(3) 0.040(4) 0.044(4) 0.025(3) 0.020(3) 0.017(3)
C120 0.026(3) 0.021(3) 0.018(3) 0.007(2) 0.009(2) 0.001(2)
C121 0.026(3) 0.017(3) 0.020(3) 0.004(2) 0.009(2) 0.005(2)
B1 0.034(4) 0.035(4) 0.038(4) 0.000(3) 0.015(3) 0.011(3)
B2 0.035(4) 0.012(3) 0.023(3) 0.005(2) 0.013(3) 0.010(3)
F1 0.049(2) 0.049(2) 0.038(2) 0.0118(18) 0.0068(17) 0.0183(19)
F2 0.051(2) 0.088(3) 0.038(2) 0.002(2) 0.0193(19) 0.032(2)
F3 0.053(3) 0.034(2) 0.094(3) 0.019(2) 0.012(2) 0.0057(19)
F4 0.053(2) 0.038(2) 0.0310(19) 0.0024(16) 0.0129(17) 0.0235(18)
F11 0.042(2) 0.0142(15) 0.047(2) 0.0116(15) 0.0221(17) 0.0050(14)
F12 0.064(2) 0.0225(17) 0.0360(19) 0.0112(15) 0.0300(18) 0.0172(17)
F13 0.043(2) 0.054(2) 0.034(2) 0.0177(18) 0.0044(17) 0.0144(19)
F14 0.050(2) 0.0113(15) 0.045(2) 0.0084(14) 0.0241(17) 0.0119(15)
C900 0.31(2) 0.44(3) 0.038(6) 0.011(11) 0.021(9) 0.31(2)
C901 0.054(5) 0.055(5) 0.049(4) 0.007(4) 0.021(4) 0.009(4)
C902 0.058(4) 0.028(3) 0.054(4) 0.019(3) 0.032(4) 0.014(3)
Cl1 0.353(7) 0.104(3) 0.123(3) 0.043(2) 0.023(4) 0.110(4)
Cl2 0.143(3) 0.155(3) 0.109(3) 0.043(2) 0.032(2) 0.011(3)
Cl3 0.0757(14) 0.0575(12) 0.0641(13) 0.0002(10) -0.0028(11) 0.0364(11)
Cl4 0.0987(18) 0.123(2) 0.0597(13) 0.0304(14) 0.0193(12) 0.0760(17)
Cl5 0.0539(10) 0.0435(9) 0.0438(10) 0.0141(8) 0.0241(8) 0.0098(8)
Cl6 0.147(2) 0.0479(12) 0.123(2) 0.0389(13) 0.1077(19) 0.0502(14)

loop_
_atom_type_symbol
_atom_type_description
_atom_type_scat_dispersion_real
_atom_type_scat_dispersion_imag
_atom_type_scat_source
C C 0.0033 0.0016 'International Tables Vol C Tables 4.2.6.8 and 6.1.1.4'
H H 0.0000 0.0000 'International Tables Vol C Tables 4.2.6.8 and 6.1.1.4'
N N 0.0061 0.0033 'International Tables Vol C Tables 4.2.6.8 and 6.1.1.4'
F F 0.0171 0.0103 'International Tables Vol C Tables 4.2.6.8 and 6.1.1.4'
P P 0.1023 0.0942 'International Tables Vol C Tables 4.2.6.8 and 6.1.1.4'
Cl Cl 0.1484 0.1585 'International Tables Vol C Tables 4.2.6.8 and 6.1.1.4'
Cu Cu 0.3201 1.2651 'International Tables Vol C Tables 4.2.6.8 and 6.1.1.4'
B B 0.0013 0.0007 'International Tables Vol C Tables 4.2.6.8 and 6.1.1.4'

loop_
_geom_angle_atom_site_label_1
_geom_angle_atom_site_label_2
_geom_angle_atom_site_label_3
_geom_angle
_geom_angle_site_symmetry_1
_geom_angle_site_symmetry_3
N3 Cu1 N100 102.13(16) . .
N3 Cu1 N1 104.91(15) . .
N100 Cu1 N1 107.54(16) . .
N3 Cu1 P1 144.64(12) . .
N100 Cu1 P1 107.10(11) . .
N1 Cu1 P1 84.93(11) . .
N3 Cu1 Cu2 96.18(11) . .
N100 Cu1 Cu2 103.29(11) . .
N1 Cu1 Cu2 137.56(10) . .
P1 Cu1 Cu2 58.22(4) . .
N200 Cu2 N2 104.13(15) . .
N200 Cu2 P2 116.02(13) . .
N2 Cu2 P2 115.60(12) . .
N200 Cu2 P1 125.86(13) . .
N2 Cu2 P1 82.67(12) . .
P2 Cu2 P1 107.84(5) . .
N200 Cu2 Cu1 91.00(12) . .
N2 Cu2 Cu1 134.25(12) . .
P2 Cu2 Cu1 94.41(4) . .
P1 Cu2 Cu1 54.51(3) . .
C1 P1 C19 104.8(2) . .
C1 P1 C8 90.1(2) . .
C19 P1 C8 103.06(19) . .
C1 P1 Cu1 95.30(14) . .
C19 P1 Cu1 105.48(14) . .
C8 P1 Cu1 148.48(16) . .
C1 P1 Cu2 135.64(16) . .
C19 P1 Cu2 118.86(15) . .
C8 P1 Cu2 87.38(15) . .
Cu1 P1 Cu2 67.26(4) . .
C31 P2 C38 91.0(2) . .
C31 P2 C49 105.9(2) . .
C38 P2 C49 104.8(2) . .
C31 P2 Cu2 108.81(16) . .
C38 P2 Cu2 122.56(16) . .
C49 P2 Cu2 119.11(16) . .
C18 N1 C14 118.6(4) . .
C18 N1 Cu1 121.1(3) . .
C14 N1 Cu1 120.3(3) . .
C13 N2 C9 119.1(4) . .
C13 N2 Cu2 123.2(3) . .
C9 N2 Cu2 116.6(3) . .
C48 N3 C44 118.0(4) . .
C48 N3 Cu1 119.3(3) . .
C44 N3 Cu1 120.9(3) . .
C39 N4 C43 116.9(5) . .
C2 C1 C14 131.0(4) . .
C2 C1 P1 111.7(3) . .
C14 C1 P1 117.3(3) . .
C1 C2 C7 113.6(4) . .
C1 C2 C3 125.6(4) . .
C7 C2 C3 120.8(4) . .
C4 C3 C2 113.4(4) . .
C3 C4 C5 111.4(4) . .
C4 C5 C6 111.4(4) . .
C7 C6 C5 113.6(4) . .
C8 C7 C2 113.8(4) . .
C8 C7 C6 126.4(4) . .
C2 C7 C6 119.6(4) . .
C7 C8 C9 132.4(4) . .
C7 C8 P1 110.9(3) . .
C9 C8 P1 116.6(3) . .
N2 C9 C10 120.8(4) . .
N2 C9 C8 113.8(4) . .
C10 C9 C8 125.3(4) . .
C11 C10 C9 119.7(4) . .
C10 C11 C12 119.6(4) . .
C13 C12 C11 118.3(4) . .
N2 C13 C12 122.4(5) . .
N1 C14 C15 121.0(4) . .
N1 C14 C1 114.1(4) . .
C15 C14 C1 124.8(4) . .
C16 C15 C14 119.6(5) . .
C15 C16 C17 119.0(5) . .
C18 C17 C16 119.2(5) . .
N1 C18 C17 122.5(5) . .
C24 C19 C20 118.9(4) . .
C24 C19 P1 121.5(3) . .
C20 C19 P1 119.5(4) . .
C21 C20 C19 119.8(5) . .
C22 C21 C20 120.7(4) . .
C21 C22 C23 119.4(5) . .
C24 C23 C22 120.5(5) . .
C23 C24 C19 120.7(4) . .
C32 C31 C44 126.1(4) . .
C32 C31 P2 110.5(3) . .
C44 C31 P2 123.3(3) . .
C31 C32 C37 114.5(4) . .
C31 C32 C33 124.9(4) . .
C37 C32 C33 120.5(4) . .
C32 C33 C34 112.1(5) . .
C35 C34 C33 110.5(4) . .
C34 C35 C36 111.5(4) . .
C37 C36 C35 112.8(4) . .
C38 C37 C32 113.3(4) . .
C38 C37 C36 126.6(4) . .
C32 C37 C36 119.9(4) . .
C37 C38 C39 129.0(4) . .
C37 C38 P2 110.0(3) . .
C39 C38 P2 121.0(3) . .
N4 C39 C40 122.7(5) . .
N4 C39 C38 116.5(4) . .
C40 C39 C38 120.8(4) . .
C41 C40 C39 118.3(5) . .
C40 C41 C42 121.4(5) . .
C43 C42 C41 117.9(5) . .
C42 C43 N4 122.7(5) . .
N3 C44 C45 121.8(4) . .
N3 C44 C31 117.9(4) . .
C45 C44 C31 120.3(4) . .
C44 C45 C46 119.1(5) . .
C47 C46 C45 119.2(5) . .
C46 C47 C48 118.5(5) . .
N3 C48 C47 123.5(5) . .
C54 C49 C50 120.1(5) . .
C54 C49 P2 120.6(4) . .
C50 C49 P2 119.3(4) . .
C51 C50 C49 119.5(5) . .
C52 C51 C50 121.0(5) . .
C51 C52 C53 119.2(5) . .
C54 C53 C52 121.1(5) . .
C53 C54 C49 119.2(5) . .
C100 N100 Cu1 179.2(4) . .
C121 N200 Cu2 168.4(4) . .
N100 C100 C101 179.4(5) . .
C102 C101 C103 121.2(5) . .
C102 C101 C100 119.3(4) . .
C103 C101 C100 119.5(4) . .
C104 C102 C101 119.5(5) . .
C105 C103 C101 119.0(5) . .
C102 C104 C106 120.4(5) . .
C103 C105 C106 120.9(5) . .
C104 C106 C105 119.0(5) . .
C104 C106 C107 120.5(5) . .
C105 C106 C107 120.5(5) . .
C108 C107 C106 178.3(6) . .
C107 C108 C109 177.9(6) . .
C108 C109 C110 112.3(4) . .
C109 C110 C111 112.8(4) . .
C110 C111 C112 113.1(4) . .
C113 C112 C111 111.0(4) . .
C114 C113 C112 179.1(6) . .
C113 C114 C115 177.2(6) . .
C116 C115 C117 119.1(5) . 2_865
C116 C115 C114 119.9(5) . .
C117 C115 C114 121.0(5) 2_865 .
C118 C116 C115 120.3(5) . .
C119 C117 C115 121.5(5) . 2_865
C116 C118 C120 120.1(5) . 2_865
C117 C119 C120 118.4(5) . .
C118 C120 C119 120.6(5) 2_865 .
C118 C120 C121 117.8(4) 2_865 .
C119 C120 C121 121.4(5) . .
N200 C121 C120 175.9(5) . .
F1 B1 F4 109.9(5) . .
F1 B1 F2 110.6(5) . .
F4 B1 F2 109.5(5) . .
F1 B1 F3 109.8(6) . .
F4 B1 F3 108.9(5) . .
F2 B1 F3 108.1(5) . .
F13 B2 F11 110.1(4) . .
F13 B2 F14 109.9(5) . .
F11 B2 F14 108.4(4) . .
F13 B2 F12 109.7(4) . .
F11 B2 F12 109.7(4) . .
F14 B2 F12 109.1(4) . .
Cl2 C900 Cl1 123.4(15) . .
Cl3 C901 Cl4 111.5(4) . .
Cl6 C902 Cl5 111.2(3) . .

loop_
_geom_bond_atom_site_label_1
_geom_bond_atom_site_label_2
_geom_bond_distance
_geom_bond_site_symmetry_2
Cu1 N3 2.026(4) .
Cu1 N100 2.048(4) .
Cu1 N1 2.064(4) .
Cu1 P1 2.2907(12) .
Cu1 Cu2 2.5946(11) .
Cu2 N200 1.986(4) .
Cu2 N2 2.044(4) .
Cu2 P2 2.2494(16) .
Cu2 P1 2.3915(14) .
P1 C1 1.810(4) .
P1 C19 1.825(5) .
P1 C8 1.830(4) .
P2 C31 1.806(4) .
P2 C38 1.821(5) .
P2 C49 1.828(5) .
N1 C18 1.354(6) .
N1 C14 1.372(6) .
N2 C13 1.348(6) .
N2 C9 1.363(6) .
N3 C48 1.346(6) .
N3 C44 1.358(6) .
N4 C39 1.362(6) .
N4 C43 1.378(7) .
C1 C2 1.359(6) .
C1 C14 1.471(6) .
C2 C7 1.485(6) .
C2 C3 1.527(6) .
C3 C4 1.523(7) .
C4 C5 1.523(7) .
C5 C6 1.531(7) .
C6 C7 1.529(6) .
C7 C8 1.357(6) .
C8 C9 1.478(6) .
C9 C10 1.384(6) .
C10 C11 1.378(6) .
C11 C12 1.392(7) .
C12 C13 1.380(6) .
C14 C15 1.390(7) .
C15 C16 1.383(7) .
C16 C17 1.397(8) .
C17 C18 1.370(7) .
C19 C24 1.388(7) .
C19 C20 1.411(6) .
C20 C21 1.386(7) .
C21 C22 1.386(7) .
C22 C23 1.390(7) .
C23 C24 1.382(7) .
C31 C32 1.349(6) .
C31 C44 1.482(6) .
C32 C37 1.487(7) .
C32 C33 1.521(6) .
C33 C34 1.527(7) .
C34 C35 1.514(8) .
C35 C36 1.534(7) .
C36 C37 1.519(6) .
C37 C38 1.370(7) .
C38 C39 1.471(6) .
C39 C40 1.381(7) .
C40 C41 1.359(8) .
C41 C42 1.384(9) .
C42 C43 1.368(9) .
C44 C45 1.392(6) .
C45 C46 1.399(7) .
C46 C47 1.379(8) .
C47 C48 1.389(7) .
C49 C54 1.392(7) .
C49 C50 1.397(7) .
C50 C51 1.388(8) .
C51 C52 1.369(8) .
C52 C53 1.400(8) .
C53 C54 1.377(8) .
N100 C100 1.143(6) .
N200 C121 1.147(6) .
C100 C101 1.455(7) .
C101 C102 1.393(7) .
C101 C103 1.396(7) .
C102 C104 1.387(7) .
C103 C105 1.379(7) .
C104 C106 1.400(7) .
C105 C106 1.410(7) .
C106 C107 1.444(7) .
C107 C108 1.207(7) .
C108 C109 1.461(7) .
C109 C110 1.525(7) .
C110 C111 1.537(7) .
C111 C112 1.545(8) .
C112 C113 1.467(7) .
C113 C114 1.199(7) .
C114 C115 1.445(7) .
C115 C116 1.394(7) .
C115 C117 1.397(8) 2_865
C116 C118 1.382(7) .
C117 C119 1.379(7) .
C117 C115 1.398(7) 2_865
C118 C120 1.384(7) 2_865
C119 C120 1.410(7) .
C120 C118 1.384(7) 2_865
C120 C121 1.447(7) .
B1 F1 1.385(8) .
B1 F4 1.388(8) .
B1 F2 1.393(7) .
B1 F3 1.396(8) .
B2 F13 1.385(7) .
B2 F11 1.394(7) .
B2 F14 1.396(6) .
B2 F12 1.397(6) .
C900 Cl2 1.498(15) .
C900 Cl1 1.835(16) .
C901 Cl3 1.725(7) .
C901 Cl4 1.765(7) .
C902 Cl6 1.735(6) .
C902 Cl5 1.778(6) .
